data_1557247
loop_
_publ_author_name
'Peralta, Ricardo A.'
'Huxley, Michael T.'
'Young, Rosemary J.'
'Linder-Patton, Oliver M'
'Evans, Jack D.'
'Doonan, Christian J.'
'Sumby, Christopher J.'

_publ_section_title
;
 MOF matrix isolation: cooperative conformational mobility enables
 reliable single crystal transformations.
;
_journal_issue 0
_journal_name_full 'Faraday discussions'
_journal_page_first 84
_journal_page_last 99
_journal_paper_doi 10.1039/d0fd00012d
_journal_volume 225
_journal_year 2021
_chemical_formula_sum 'C111 H138 Mn3 N12 O21'
_chemical_formula_weight 2141.15
_space_group_crystal_system triclinic
_space_group_IT_number 2
_space_group_name_Hall '-P 1'
_space_group_name_H-M_alt 'P -1'
_atom_sites_solution_hydrogens geom
_audit_creation_method SHELXL-2014/6
_audit_update_record
;
2020-01-15 deposited with the CCDC.	2020-02-04 downloaded from the CCDC.
;
_cell_angle_alpha 86.69(3)
_cell_angle_beta 86.08(3)
_cell_angle_gamma 85.22(3)
_cell_formula_units_Z 2
_cell_length_a 12.457(3)
_cell_length_b 13.242(3)
_cell_length_c 33.037(7)
_cell_measurement_reflns_used 76155
_cell_measurement_temperature 100(2)
_cell_measurement_theta_max 32.603
_cell_measurement_theta_min 0.619
_cell_volume 5411(2)
_computing_cell_refinement 'XDS (Kabsch, 1993)'
_computing_data_collection 'BluIce (McPhillips, 2002)'
_computing_data_reduction 'XDS (Kabsch, 1993)'
_computing_structure_refinement 'SHELXL-2014/6 (Sheldrick, 2014)'
_computing_structure_solution 'SHELXS-2014 (Sheldrick, 2014)'
_diffrn_ambient_temperature 100(2)
_diffrn_measured_fraction_theta_full 0.915
_diffrn_measured_fraction_theta_max 0.685
_diffrn_measurement_device_type 'ADSC Quantum 315r'
_diffrn_measurement_method 'Phi Scan'
_diffrn_radiation_monochromator 'Silicon Double Crystal'
_diffrn_radiation_source 'MX2 Beamline Australian Synchrotron'
_diffrn_radiation_type Synchrotron
_diffrn_radiation_wavelength 0.71076
_diffrn_reflns_av_R_equivalents 0.1176
_diffrn_reflns_av_unetI/netI 0.1696
_diffrn_reflns_Laue_measured_fraction_full 0.915
_diffrn_reflns_Laue_measured_fraction_max 0.685
_diffrn_reflns_limit_h_max 16
_diffrn_reflns_limit_h_min -16
_diffrn_reflns_limit_k_max 17
_diffrn_reflns_limit_k_min -17
_diffrn_reflns_limit_l_max 48
_diffrn_reflns_limit_l_min -48
_diffrn_reflns_number 76155
_diffrn_reflns_point_group_measured_fraction_full 0.915
_diffrn_reflns_point_group_measured_fraction_max 0.685
_diffrn_reflns_theta_full 25.000
_diffrn_reflns_theta_max 32.603
_diffrn_reflns_theta_min 0.619
_exptl_absorpt_coefficient_mu 0.419
_exptl_absorpt_correction_type multi-scan
_exptl_absorpt_process_details 'XDS (Kabsch, 1993)'
_exptl_crystal_colour colourless
_exptl_crystal_density_diffrn 1.314
_exptl_crystal_description plate
_exptl_crystal_F_000 2262
_exptl_crystal_size_max 0.700
_exptl_crystal_size_mid 0.360
_exptl_crystal_size_min 0.080
_platon_squeeze_details
;
The structure contains solvent accessible voids that contain THF molecules. 
To account for the removed electron density, 6 THF molecules (40e) per 
asymmetric unit were added to the formula. 
Four independent THF molecules (two 50% occupied) were located in the 
difference map and refined giving a total of 9 per formula unit.
;
_refine_diff_density_max 1.374
_refine_diff_density_min -1.332
_refine_diff_density_rms 0.144
_refine_ls_extinction_method none
_refine_ls_goodness_of_fit_ref 1.128
_refine_ls_hydrogen_treatment constr
_refine_ls_matrix_type full
_refine_ls_number_parameters 1014
_refine_ls_number_reflns 27046
_refine_ls_number_restraints 39
_refine_ls_restrained_S_all 1.129
_refine_ls_R_factor_all 0.2796
_refine_ls_R_factor_gt 0.2041
_refine_ls_shift/su_max 0.000
_refine_ls_shift/su_mean 0.000
_refine_ls_structure_factor_coef Fsqd
_refine_ls_weighting_details 'w=1/[\s^2^(Fo^2^)+(0.2000P)^2^] where P=(Fo^2^+2Fc^2^)/3'
_refine_ls_weighting_scheme calc
_refine_ls_wR_factor_gt 0.4668
_refine_ls_wR_factor_ref 0.5044
_reflns_Friedel_coverage 0.000
_reflns_number_gt 7600
_reflns_number_total 27046
_reflns_threshold_expression 'I > 2\s(I)'
_cod_data_source_file d0fd00012d2.cif
_cod_data_source_block MnMOF-1(THF)
_cod_depositor_comments 'Adding full bibliography for 1557244--1557251.cif.'
_cod_database_code 1557247
_shelx_space_group_comment
;
The symmetry employed for this shelxl refinement is uniquely defined
by the following loop, which should always be used as a source of
symmetry information in preference to the above space-group names.
They are only intended as comments.
;
_shelx_estimated_absorpt_t_min 0.758
_shelx_estimated_absorpt_t_max 0.967
_shelxl_version_number 2014/6

loop_
_space_group_symop_operation_xyz
'x, y, z'
'-x, -y, -z'

loop_
_atom_site_label
_atom_site_type_symbol
_atom_site_fract_x
_atom_site_fract_y
_atom_site_fract_z
_atom_site_U_iso_or_equiv
_atom_site_adp_type
_atom_site_occupancy
_atom_site_site_symmetry_order
_atom_site_calc_flag
_atom_site_refinement_flags_posn
_atom_site_refinement_flags_adp
_atom_site_refinement_flags_occupancy
Mn1 Mn 0.5000 0.5000 0.0000 0.0876(6) Uani 1 2 d S . P
C1A C 1.1824(7) 0.7106(8) 0.1506(3) 0.092(3) Uani 1 1 d . . .
H1A1 H 1.1607 0.7439 0.1763 0.110 Uiso 1 1 calc R U .
H1A2 H 1.2410 0.6575 0.1562 0.110 Uiso 1 1 calc R U .
C1B C -0.2362(6) 0.2464(8) 0.6523(3) 0.086(2) Uani 1 1 d . . .
H1B1 H -0.2215 0.2050 0.6776 0.104 Uiso 1 1 calc R U .
H1B2 H -0.2963 0.2978 0.6589 0.104 Uiso 1 1 calc R U .
C1C C 1.0765(16) 0.0933(14) 0.2490(3) 0.194(9) Uani 1 1 d . . .
H1C1 H 1.0754 0.0231 0.2609 0.233 Uiso 1 1 calc R U .
H1C2 H 1.1500 0.1010 0.2364 0.233 Uiso 1 1 calc R U .
Mn2 Mn 0.27701(10) 0.58306(11) 0.06922(4) 0.0867(5) Uani 1 1 d . . .
Mn3 Mn 0.5000 0.5000 0.5000 0.0902(6) Uani 1 2 d S . P
Mn4 Mn 0.69828(11) 0.39514(11) 0.56974(4) 0.0881(5) Uani 1 1 d . . .
N11A N 1.0884(5) 0.6615(5) 0.1373(2) 0.0750(17) Uani 1 1 d . . .
N11B N -0.1346(6) 0.3012(5) 0.6377(2) 0.0793(18) Uani 1 1 d . . .
N11C N 0.9997(10) 0.1059(11) 0.2164(3) 0.137(4) Uani 1 1 d . . .
N12A N 1.1134(5) 0.6003(6) 0.1035(2) 0.089(2) Uani 1 1 d . . .
N12B N -0.1518(7) 0.3688(7) 0.6031(2) 0.101(2) Uani 1 1 d . . .
N12C N 0.9142(13) 0.0387(13) 0.2210(4) 0.175(6) Uani 1 1 d . . .
C13A C 1.0229(7) 0.5750(8) 0.0931(3) 0.095(3) Uani 1 1 d . . .
C13B C -0.0466(7) 0.3946(8) 0.5912(3) 0.095(3) Uani 1 1 d . . .
C13C C 0.8541(15) 0.0799(15) 0.1878(5) 0.152(6) Uani 1 1 d . . .
C14A C 0.9304(5) 0.6207(7) 0.1191(3) 0.091(3) Uani 1 1 d . . .
C14B C 0.0309(7) 0.3439(8) 0.6178(3) 0.092(3) Uani 1 1 d . . .
C14C C 0.9072(19) 0.1662(15) 0.1650(4) 0.171(8) Uani 1 1 d . . .
C15A C 0.9847(7) 0.6826(8) 0.1447(3) 0.095(3) Uani 1 1 d . . .
C15B C -0.0347(8) 0.2774(8) 0.6469(3) 0.093(3) Uani 1 1 d . . .
C15C C 0.9825(16) 0.1715(13) 0.1848(4) 0.145(6) Uani 1 1 d . . .
C16A C 1.0098(8) 0.5103(10) 0.0586(4) 0.132(5) Uani 1 1 d . . .
H16A H 1.0153 0.5512 0.0330 0.199 Uiso 1 1 calc R U .
H16B H 0.9390 0.4826 0.0619 0.199 Uiso 1 1 calc R U .
H16C H 1.0666 0.4544 0.0582 0.199 Uiso 1 1 calc R U .
C16B C -0.0279(9) 0.4674(9) 0.5583(3) 0.113(3) Uani 1 1 d . . .
H16D H -0.0187 0.4330 0.5327 0.170 Uiso 1 1 calc R U .
H16E H 0.0375 0.5009 0.5624 0.170 Uiso 1 1 calc R U .
H16F H -0.0897 0.5182 0.5574 0.170 Uiso 1 1 calc R U .
C16C C 0.7628(16) 0.0211(15) 0.1803(7) 0.199(8) Uani 1 1 d . . .
H16G H 0.7824 -0.0211 0.1571 0.299 Uiso 1 1 calc R U .
H16H H 0.6998 0.0677 0.1744 0.299 Uiso 1 1 calc R U .
H16I H 0.7453 -0.0224 0.2045 0.299 Uiso 1 1 calc R U .
C17A C 0.9364(10) 0.7467(10) 0.1762(4) 0.137(5) Uani 1 1 d . . .
H17A H 0.9452 0.7115 0.2028 0.206 Uiso 1 1 calc R U .
H17B H 0.8594 0.7617 0.1722 0.206 Uiso 1 1 calc R U .
H17C H 0.9720 0.8102 0.1749 0.206 Uiso 1 1 calc R U .
C17B C 0.0067(8) 0.2025(9) 0.6798(3) 0.112(3) Uani 1 1 d . . .
H17D H -0.0192 0.2264 0.7065 0.168 Uiso 1 1 calc R U .
H17E H 0.0858 0.1965 0.6776 0.168 Uiso 1 1 calc R U .
H17F H -0.0198 0.1361 0.6764 0.168 Uiso 1 1 calc R U .
C17C C 1.0735(13) 0.2508(14) 0.1777(4) 0.153(6) Uani 1 1 d . . .
H17G H 1.0873 0.2775 0.2037 0.230 Uiso 1 1 calc R U .
H17H H 1.0485 0.3067 0.1591 0.230 Uiso 1 1 calc R U .
H17I H 1.1401 0.2165 0.1659 0.230 Uiso 1 1 calc R U .
N21A N 1.2223(6) 0.7829(6) 0.1220(2) 0.089(2) Uani 1 1 d . . .
N21B N -0.2693(7) 0.1819(5) 0.6228(2) 0.090(2) Uani 1 1 d . . .
N21C N 1.0580(10) 0.1603(12) 0.2807(3) 0.141(4) Uani 1 1 d . . .
N22A N 1.2780(6) 0.7541(6) 0.0884(2) 0.095(2) Uani 1 1 d . . .
N22B N -0.3094(6) 0.2185(6) 0.5878(2) 0.092(2) Uani 1 1 d . . .
N22C N 1.1245(11) 0.2402(12) 0.2815(3) 0.152(4) Uani 1 1 d . . .
C23A C 1.3145(7) 0.8388(7) 0.0669(3) 0.093(3) Uani 1 1 d . . .
C23B C -0.3324(9) 0.1394(7) 0.5665(3) 0.096(3) Uani 1 1 d . . .
C23C C 1.0827(12) 0.2843(15) 0.3137(4) 0.156(6) Uani 1 1 d . . .
C24A C 1.2675(7) 0.9283(7) 0.0882(3) 0.089(3) Uani 1 1 d . . .
C24B C -0.2995(9) 0.0434(8) 0.5881(3) 0.108(3) Uani 1 1 d . . .
C24C C 0.9909(11) 0.2363(14) 0.3342(4) 0.144(6) Uani 1 1 d . . .
C25A C 1.2204(8) 0.8897(7) 0.1235(3) 0.093(3) Uani 1 1 d . . .
C25B C -0.2550(7) 0.0745(7) 0.6255(3) 0.089(2) Uani 1 1 d . . .
C25C C 0.9772(12) 0.1628(14) 0.3136(3) 0.130(5) Uani 1 1 d . . .
C26A C 1.3810(8) 0.8347(8) 0.0288(3) 0.105(3) Uani 1 1 d . . .
H26A H 1.4534 0.8540 0.0332 0.158 Uiso 1 1 calc R U .
H26B H 1.3482 0.8818 0.0084 0.158 Uiso 1 1 calc R U .
H26C H 1.3861 0.7656 0.0194 0.158 Uiso 1 1 calc R U .
C26B C -0.3872(11) 0.1511(9) 0.5286(3) 0.126(4) Uani 1 1 d . . .
H26D H -0.4587 0.1251 0.5330 0.189 Uiso 1 1 calc R U .
H26E H -0.3446 0.1130 0.5077 0.189 Uiso 1 1 calc R U .
H26F H -0.3952 0.2231 0.5197 0.189 Uiso 1 1 calc R U .
C26C C 1.1397(13) 0.3857(17) 0.3248(5) 0.180(7) Uani 1 1 d . . .
H26G H 1.2134 0.3837 0.3123 0.270 Uiso 1 1 calc R U .
H26H H 1.1419 0.3873 0.3544 0.270 Uiso 1 1 calc R U .
H26I H 1.0979 0.4465 0.3144 0.270 Uiso 1 1 calc R U .
C27A C 1.1478(9) 0.9467(9) 0.1578(3) 0.113(3) Uani 1 1 d . . .
H27A H 1.1894 0.9966 0.1693 0.169 Uiso 1 1 calc R U .
H27B H 1.1256 0.8973 0.1794 0.169 Uiso 1 1 calc R U .
H27C H 1.0837 0.9814 0.1461 0.169 Uiso 1 1 calc R U .
C27B C -0.2119(8) 0.0093(9) 0.6600(3) 0.112(3) Uani 1 1 d . . .
H27D H -0.1355 -0.0112 0.6538 0.168 Uiso 1 1 calc R U .
H27E H -0.2524 -0.0511 0.6643 0.168 Uiso 1 1 calc R U .
H27F H -0.2195 0.0476 0.6847 0.168 Uiso 1 1 calc R U .
C27C C 0.8924(13) 0.0840(12) 0.3186(4) 0.142(5) Uani 1 1 d . . .
H27G H 0.9147 0.0306 0.3388 0.214 Uiso 1 1 calc R U .
H27H H 0.8861 0.0541 0.2925 0.214 Uiso 1 1 calc R U .
H27I H 0.8224 0.1173 0.3278 0.214 Uiso 1 1 calc R U .
C31A C 0.8134(6) 0.6183(8) 0.1134(3) 0.086(2) Uani 1 1 d . . .
C31B C 0.1465(7) 0.3471(9) 0.6131(3) 0.100(3) Uani 1 1 d . . .
C31C C 0.8656(12) 0.2199(10) 0.1294(3) 0.136(5) Uani 1 1 d . . .
C32A C 0.7463(11) 0.5814(12) 0.1439(4) 0.139(5) Uani 1 1 d . . .
H32A H 0.7743 0.5579 0.1691 0.167 Uiso 1 1 calc R U .
C32B C 0.2029(7) 0.3359(8) 0.5760(3) 0.093(3) Uani 1 1 d . . .
H32B H 0.1627 0.3236 0.5536 0.111 Uiso 1 1 calc R U .
C32C C 0.8951(11) 0.2037(13) 0.0913(4) 0.160(6) Uani 1 1 d . . .
H32C H 0.9469 0.1476 0.0876 0.192 Uiso 1 1 calc R U .
C33A C 0.6293(9) 0.5777(9) 0.1380(4) 0.106(3) Uani 1 1 d . . .
H33A H 0.5793 0.5635 0.1602 0.127 Uiso 1 1 calc R U .
C33B C 0.3170(7) 0.3411(9) 0.5685(3) 0.111(3) Uani 1 1 d . . .
H33B H 0.3521 0.3279 0.5427 0.133 Uiso 1 1 calc R U .
C33C C 0.8652(10) 0.2517(11) 0.0569(3) 0.133(5) Uani 1 1 d . . .
H33C H 0.9047 0.2388 0.0319 0.160 Uiso 1 1 calc R U .
C34A C 0.5975(6) 0.5953(7) 0.1002(3) 0.085(2) Uani 1 1 d . . .
C34B C 0.3751(8) 0.3670(8) 0.6015(3) 0.093(3) Uani 1 1 d . . .
C34C C 0.7718(7) 0.3237(8) 0.0583(3) 0.091(3) Uani 1 1 d . . .
C35A C 0.6618(8) 0.6332(8) 0.0673(3) 0.103(3) Uani 1 1 d . . .
H35A H 0.6349 0.6512 0.0414 0.123 Uiso 1 1 calc R U .
C35B C 0.3225(9) 0.3737(9) 0.6402(4) 0.112(3) Uani 1 1 d . . .
H35B H 0.3619 0.3882 0.6625 0.135 Uiso 1 1 calc R U .
C35C C 0.737(2) 0.343(2) 0.0946(5) 0.33(2) Uani 1 1 d . . .
H35C H 0.6869 0.4001 0.0985 0.401 Uiso 1 1 calc R U .
C36A C 0.7764(8) 0.6429(9) 0.0763(3) 0.106(3) Uani 1 1 d . . .
H36A H 0.8248 0.6672 0.0553 0.127 Uiso 1 1 calc R U .
C36B C 0.2052(9) 0.3583(10) 0.6466(4) 0.119(4) Uani 1 1 d . . .
H36B H 0.1711 0.3561 0.6732 0.143 Uiso 1 1 calc R U .
C36C C 0.771(2) 0.284(2) 0.1297(5) 0.31(2) Uani 1 1 d . . .
H36C H 0.7268 0.2878 0.1543 0.375 Uiso 1 1 calc R U .
C37A C 0.4781(7) 0.5786(7) 0.0934(4) 0.099(3) Uani 1 1 d . . .
C37B C 0.4888(8) 0.3886(8) 0.5910(4) 0.097(3) Uani 1 1 d . . .
C37C C 0.7306(8) 0.3768(9) 0.0215(3) 0.099(3) Uani 1 1 d . . .
O38A O 0.4088(5) 0.5630(5) 0.1208(2) 0.105(2) Uani 1 1 d . . .
O38B O 0.5493(5) 0.3993(5) 0.6214(2) 0.105(2) Uani 1 1 d . . .
O38C O 0.7783(6) 0.3629(6) -0.0129(2) 0.110(2) Uani 1 1 d . . .
O39A O 0.4546(5) 0.5888(5) 0.0545(2) 0.0939(17) Uani 1 1 d . . .
O39B O 0.5280(5) 0.3953(4) 0.55535(19) 0.0881(16) Uani 1 1 d . . .
O39C O 0.6386(6) 0.4314(6) 0.0273(2) 0.113(2) Uani 1 1 d . . .
C41A C 1.2903(7) 1.0363(7) 0.0765(3) 0.091(3) Uani 1 1 d . . .
C41B C -0.3096(9) -0.0566(7) 0.5770(3) 0.102(3) Uani 1 1 d . . .
C41C C 0.9277(10) 0.2760(9) 0.3724(4) 0.118(4) Uani 1 1 d . . .
C42A C 1.3840(7) 1.0674(7) 0.0623(3) 0.096(3) Uani 1 1 d . . .
H42A H 1.4441 1.0189 0.0588 0.115 Uiso 1 1 calc R U .
C42B C -0.2284(8) -0.1342(7) 0.5835(3) 0.097(3) Uani 1 1 d . . .
H42B H -0.1641 -0.1169 0.5944 0.116 Uiso 1 1 calc R U .
C42C C 0.8611(13) 0.3658(11) 0.3719(4) 0.151(5) Uani 1 1 d . . .
H42C H 0.8625 0.4080 0.3477 0.181 Uiso 1 1 calc R U .
C43A C 1.3976(8) 1.1717(7) 0.0521(3) 0.099(3) Uani 1 1 d . . .
H43A H 1.4658 1.1904 0.0408 0.119 Uiso 1 1 calc R U .
C43B C -0.2360(10) -0.2401(7) 0.5746(3) 0.104(3) Uani 1 1 d . . .
H43B H -0.1779 -0.2901 0.5788 0.124 Uiso 1 1 calc R U .
C43C C 0.7938(18) 0.3971(16) 0.4038(4) 0.253(14) Uani 1 1 d . . .
H43C H 0.7453 0.4559 0.4006 0.304 Uiso 1 1 calc R U .
C44A C 1.3165(7) 1.2451(7) 0.0581(3) 0.085(2) Uani 1 1 d . . .
C44B C -0.3346(8) -0.2654(6) 0.5593(3) 0.082(2) Uani 1 1 d . . .
C44C C 0.7966(9) 0.3415(7) 0.4420(3) 0.093(3) Uani 1 1 d . . .
C45A C 1.2177(9) 1.2096(8) 0.0730(3) 0.102(3) Uani 1 1 d . . .
H45A H 1.1594 1.2589 0.0784 0.122 Uiso 1 1 calc R U .
C45B C -0.4127(9) -0.1879(7) 0.5536(3) 0.099(3) Uani 1 1 d . . .
H45B H -0.4778 -0.2050 0.5433 0.119 Uiso 1 1 calc R U .
C45C C 0.8712(9) 0.2578(9) 0.4432(3) 0.117(4) Uani 1 1 d . . .
H45C H 0.8811 0.2219 0.4686 0.140 Uiso 1 1 calc R U .
C46A C 1.1981(7) 1.1097(7) 0.0806(3) 0.092(3) Uani 1 1 d . . .
H46A H 1.1276 1.0898 0.0882 0.110 Uiso 1 1 calc R U .
C46B C -0.4059(9) -0.0866(7) 0.5613(3) 0.098(3) Uani 1 1 d . . .
H46B H -0.4645 -0.0378 0.5563 0.117 Uiso 1 1 calc R U .
C46C C 0.9330(9) 0.2232(10) 0.4087(3) 0.119(4) Uani 1 1 d . . .
H46C H 0.9788 0.1623 0.4109 0.143 Uiso 1 1 calc R U .
C47A C 1.3402(8) 1.3555(6) 0.0521(3) 0.088(3) Uani 1 1 d . . .
C47B C -0.3473(9) -0.3724(8) 0.5524(3) 0.092(3) Uani 1 1 d . . .
C47C C 0.7383(6) 0.3771(7) 0.4775(3) 0.081(2) Uani 1 1 d . . .
O48A O 1.4164(6) 1.3723(5) 0.0288(2) 0.108(2) Uani 1 1 d . . .
O48B O -0.2888(6) -0.4470(6) 0.5660(2) 0.1046(19) Uani 1 1 d . . .
O48C O 0.6523(5) 0.4370(6) 0.4719(2) 0.108(2) Uani 1 1 d . . .
O49A O 1.2677(5) 1.4270(6) 0.0661(2) 0.109(2) Uani 1 1 d . . .
O49B O -0.4276(6) -0.3857(5) 0.52829(19) 0.0993(18) Uani 1 1 d . . .
O49C O 0.7719(6) 0.3536(5) 0.5129(2) 0.1024(19) Uani 1 1 d . . .
O60 O 0.8348(11) 0.9316(12) 0.0342(4) 0.228(6) Uiso 1 1 d D . .
C61 C 0.8535(11) 0.9301(13) 0.0771(4) 0.164(5) Uiso 1 1 d D . .
H61A H 0.8255 0.8689 0.0914 0.197 Uiso 1 1 calc R U .
H61B H 0.8160 0.9908 0.0894 0.197 Uiso 1 1 calc R U .
C62 C 0.9703(9) 0.9292(9) 0.0808(3) 0.112(3) Uiso 1 1 d D . .
H62A H 0.9948 0.9984 0.0767 0.134 Uiso 1 1 calc R U .
H62B H 0.9906 0.9002 0.1078 0.134 Uiso 1 1 calc R U .
C63 C 1.0136(9) 0.8673(10) 0.0498(3) 0.125(4) Uiso 1 1 d D . .
H63A H 1.0258 0.7965 0.0608 0.150 Uiso 1 1 calc R U .
H63B H 1.0840 0.8905 0.0390 0.150 Uiso 1 1 calc R U .
C64 C 0.9333(9) 0.8718(10) 0.0143(3) 0.129(4) Uiso 1 1 d D . .
H64A H 0.9625 0.9082 -0.0105 0.155 Uiso 1 1 calc R U .
H64B H 0.9164 0.8032 0.0077 0.155 Uiso 1 1 calc R U .
O65 O -0.0296(10) 0.1176(10) 0.5486(4) 0.204(5) Uiso 1 1 d D . .
C66 C 0.0542(9) 0.1282(9) 0.5137(3) 0.114(3) Uiso 1 1 d D . .
H66A H 0.0668 0.2003 0.5073 0.137 Uiso 1 1 calc R U .
H66B H 0.0315 0.0986 0.4891 0.137 Uiso 1 1 calc R U .
C67 C 0.1550(10) 0.0693(10) 0.5291(3) 0.132(4) Uiso 1 1 d D . .
H67A H 0.2183 0.1100 0.5247 0.158 Uiso 1 1 calc R U .
H67B H 0.1708 0.0049 0.5152 0.158 Uiso 1 1 calc R U .
C68 C 0.1256(13) 0.0485(13) 0.5758(4) 0.157(5) Uiso 1 1 d D . .
H68A H 0.1634 -0.0158 0.5859 0.189 Uiso 1 1 calc R U .
H68B H 0.1455 0.1045 0.5916 0.189 Uiso 1 1 calc R U .
C69 C 0.0154(8) 0.0422(8) 0.5787(3) 0.097(3) Uiso 1 1 d D . .
H69A H -0.0148 0.0573 0.6064 0.116 Uiso 1 1 calc R U .
H69B H -0.0021 -0.0267 0.5727 0.116 Uiso 1 1 calc R U .
O70 O 0.448(2) 0.2948(18) 0.3178(7) 0.219(10) Uiso 0.5 1 d D . P
C71 C 0.4542(16) 0.3797(14) 0.3418(7) 0.118(7) Uiso 0.5 1 d D . P
H71A H 0.3927 0.3847 0.3624 0.141 Uiso 0.5 1 calc R U P
H71B H 0.4527 0.4433 0.3245 0.141 Uiso 0.5 1 calc R U P
C72 C 0.5580(14) 0.3625(14) 0.3618(5) 0.093(5) Uiso 0.5 1 d D . P
H72A H 0.6103 0.4099 0.3497 0.112 Uiso 0.5 1 calc R U P
H72B H 0.5465 0.3730 0.3912 0.112 Uiso 0.5 1 calc R U P
C73 C 0.5964(19) 0.2617(17) 0.3552(8) 0.150(9) Uiso 0.5 1 d D . P
H73A H 0.6031 0.2245 0.3819 0.179 Uiso 0.5 1 calc R U P
H73B H 0.6695 0.2615 0.3414 0.179 Uiso 0.5 1 calc R U P
C74 C 0.5239(18) 0.2036(14) 0.3293(7) 0.122(7) Uiso 0.5 1 d D . P
H74A H 0.5645 0.1741 0.3054 0.146 Uiso 0.5 1 calc R U P
H74B H 0.4865 0.1504 0.3456 0.146 Uiso 0.5 1 calc R U P
O75 O 0.7122(15) 0.4915(15) 0.2564(6) 0.170(7) Uiso 0.5 1 d D . P
C76 C 0.6785(16) 0.3968(17) 0.2456(8) 0.138(8) Uiso 0.5 1 d D . P
H76A H 0.6625 0.3989 0.2166 0.166 Uiso 0.5 1 calc R U P
H76B H 0.6137 0.3782 0.2625 0.166 Uiso 0.5 1 calc R U P
C77 C 0.7747(15) 0.3238(13) 0.2540(7) 0.112(6) Uiso 0.5 1 d D . P
H77A H 0.7723 0.2989 0.2828 0.134 Uiso 0.5 1 calc R U P
H77B H 0.7781 0.2651 0.2365 0.134 Uiso 0.5 1 calc R U P
C78 C 0.8620(13) 0.3816(12) 0.2446(5) 0.088(5) Uiso 0.5 1 d D . P
H78A H 0.8886 0.3719 0.2160 0.106 Uiso 0.5 1 calc R U P
H78B H 0.9211 0.3570 0.2621 0.106 Uiso 0.5 1 calc R U P
C79 C 0.8333(16) 0.4985(14) 0.2503(7) 0.123(7) Uiso 0.5 1 d D . P
H79A H 0.8646 0.5223 0.2745 0.147 Uiso 0.5 1 calc R U P
H79B H 0.8541 0.5411 0.2259 0.147 Uiso 0.5 1 calc R U P

loop_
_atom_site_aniso_label
_atom_site_aniso_U_11
_atom_site_aniso_U_22
_atom_site_aniso_U_33
_atom_site_aniso_U_23
_atom_site_aniso_U_13
_atom_site_aniso_U_12
Mn1 0.0697(12) 0.0800(13) 0.1115(14) -0.0105(10) 0.0117(10) -0.0069(9)
C1A 0.071(5) 0.110(7) 0.095(6) -0.040(5) 0.011(4) -0.007(5)
C1B 0.058(5) 0.110(7) 0.088(5) -0.001(5) 0.008(4) 0.000(4)
C1C 0.26(2) 0.236(19) 0.062(6) -0.003(8) -0.007(9) 0.110(15)
Mn2 0.0675(8) 0.0841(10) 0.1078(10) -0.0145(7) 0.0052(7) -0.0051(6)
Mn3 0.0746(12) 0.0866(14) 0.1091(14) -0.0195(10) 0.0012(10) -0.0005(9)
Mn4 0.0766(9) 0.0877(10) 0.0985(9) -0.0161(7) 0.0077(7) -0.0013(7)
N11A 0.039(3) 0.094(5) 0.094(4) -0.005(4) 0.001(3) -0.023(3)
N11B 0.080(5) 0.073(4) 0.089(5) -0.016(3) -0.011(3) -0.016(3)
N11C 0.123(9) 0.191(12) 0.086(7) -0.035(7) 0.005(6) 0.065(8)
N12A 0.040(4) 0.136(7) 0.091(4) -0.012(4) 0.015(3) -0.021(4)
N12B 0.105(6) 0.113(7) 0.088(5) -0.041(5) 0.004(4) -0.012(5)
N12C 0.137(11) 0.210(15) 0.159(11) -0.017(10) 0.019(9) 0.078(10)
C13A 0.059(5) 0.121(8) 0.108(6) -0.008(5) 0.010(5) -0.028(5)
C13B 0.043(5) 0.120(8) 0.121(7) -0.016(6) -0.002(5) 0.004(4)
C13C 0.150(14) 0.172(15) 0.121(10) 0.021(10) -0.004(9) 0.037(11)
C14A 0.018(3) 0.104(7) 0.154(7) 0.000(6) -0.008(4) -0.024(4)
C14B 0.056(5) 0.112(8) 0.104(6) -0.009(5) 0.005(4) 0.006(4)
C14C 0.234(19) 0.191(17) 0.074(8) -0.042(10) -0.026(11) 0.095(14)
C15A 0.064(6) 0.114(8) 0.105(6) -0.007(5) -0.003(5) 0.005(5)
C15B 0.071(6) 0.092(7) 0.115(7) -0.007(5) -0.010(5) 0.003(5)
C15C 0.175(16) 0.190(15) 0.056(7) -0.021(8) -0.007(8) 0.072(13)
C16A 0.073(7) 0.151(11) 0.181(10) -0.095(9) -0.032(7) 0.023(6)
C16B 0.087(7) 0.114(9) 0.137(8) 0.026(7) 0.000(6) -0.025(6)
C16C 0.161(17) 0.147(16) 0.29(2) -0.027(14) -0.026(16) -0.006(12)
C17A 0.129(10) 0.131(10) 0.148(9) -0.040(8) 0.053(8) -0.014(7)
C17B 0.066(6) 0.121(9) 0.154(9) 0.018(7) -0.041(6) -0.024(5)
C17C 0.137(12) 0.220(18) 0.095(8) 0.002(9) -0.015(7) 0.028(12)
N21A 0.091(5) 0.080(5) 0.091(4) -0.018(4) 0.030(4) -0.009(4)
N21B 0.121(6) 0.061(4) 0.087(5) -0.012(3) -0.001(4) 0.001(4)
N21C 0.124(9) 0.183(13) 0.102(7) -0.007(7) 0.006(6) 0.051(8)
N22A 0.087(5) 0.083(5) 0.117(5) -0.025(4) 0.022(4) -0.016(4)
N22B 0.081(5) 0.099(6) 0.096(5) -0.013(4) 0.002(4) -0.006(4)
N22C 0.149(10) 0.201(14) 0.095(7) -0.002(7) 0.025(7) 0.014(9)
C23A 0.082(6) 0.076(6) 0.118(7) -0.003(5) 0.029(5) -0.022(5)
C23B 0.135(9) 0.065(6) 0.091(6) -0.008(4) -0.030(5) -0.010(5)
C23C 0.107(10) 0.24(2) 0.114(9) 0.001(10) 0.020(8) 0.019(11)
C24A 0.083(6) 0.080(6) 0.102(6) -0.024(5) 0.034(5) -0.017(4)
C24B 0.115(8) 0.074(6) 0.133(8) -0.019(6) -0.009(6) 0.015(5)
C24C 0.119(10) 0.193(15) 0.099(8) 0.024(9) 0.028(7) 0.062(9)
C25A 0.088(6) 0.077(6) 0.113(7) -0.014(5) 0.025(5) -0.010(5)
C25B 0.075(6) 0.076(6) 0.119(7) -0.026(5) -0.006(5) -0.008(4)
C25C 0.127(11) 0.185(15) 0.076(7) -0.044(8) -0.009(6) 0.032(10)
C26A 0.086(6) 0.103(8) 0.120(7) -0.004(5) 0.031(5) 0.002(5)
C26B 0.188(12) 0.096(8) 0.096(7) -0.011(5) 0.016(7) -0.040(8)
C26C 0.115(11) 0.28(2) 0.148(11) 0.032(12) -0.037(9) -0.039(13)
C27A 0.097(7) 0.113(8) 0.125(8) -0.026(6) 0.029(6) -0.004(6)
C27B 0.063(6) 0.145(10) 0.128(8) -0.002(7) -0.039(5) 0.018(5)
C27C 0.160(13) 0.153(13) 0.105(8) -0.022(7) 0.012(8) 0.034(10)
C31A 0.051(5) 0.107(7) 0.101(7) -0.005(5) 0.006(4) -0.021(4)
C31B 0.058(5) 0.125(9) 0.117(7) -0.026(6) 0.000(5) 0.005(5)
C31C 0.184(13) 0.133(10) 0.080(7) -0.021(6) -0.007(7) 0.063(9)
C32A 0.124(11) 0.189(14) 0.099(7) 0.000(8) 0.003(7) 0.006(9)
C32B 0.066(5) 0.116(8) 0.095(6) -0.010(5) -0.004(4) 0.004(5)
C32C 0.150(11) 0.211(16) 0.102(9) -0.038(9) 0.030(8) 0.079(10)
C33A 0.093(8) 0.113(8) 0.117(8) -0.015(6) 0.009(6) -0.048(6)
C33B 0.042(5) 0.160(11) 0.129(8) -0.014(7) 0.000(5) -0.005(5)
C33C 0.128(9) 0.186(13) 0.069(6) -0.008(6) 0.020(6) 0.063(8)
C34A 0.045(4) 0.091(6) 0.118(7) -0.013(5) 0.001(5) -0.006(4)
C34B 0.078(6) 0.092(7) 0.110(7) -0.025(5) 0.007(5) -0.006(5)
C34C 0.073(6) 0.112(8) 0.087(6) -0.017(5) 0.004(4) 0.002(5)
C35A 0.069(6) 0.107(8) 0.131(8) -0.006(6) -0.006(5) -0.001(5)
C35B 0.093(7) 0.115(9) 0.126(8) 0.004(6) 0.007(6) -0.009(6)
C35C 0.48(4) 0.36(3) 0.097(10) -0.035(13) 0.020(15) 0.32(3)
C36A 0.095(7) 0.139(9) 0.085(6) -0.023(6) 0.039(5) -0.043(6)
C36B 0.077(7) 0.151(11) 0.127(8) -0.022(7) 0.009(6) 0.000(6)
C36C 0.40(3) 0.37(3) 0.117(11) -0.059(15) -0.041(14) 0.31(3)
C37A 0.056(5) 0.080(6) 0.156(10) -0.005(6) 0.029(6) -0.009(4)
C37B 0.066(6) 0.089(7) 0.139(9) -0.025(6) -0.021(6) -0.002(4)
C37C 0.087(7) 0.128(9) 0.079(6) -0.010(5) 0.019(5) -0.006(6)
O38A 0.057(4) 0.091(5) 0.166(6) -0.003(4) -0.003(4) -0.007(3)
O38B 0.076(4) 0.115(5) 0.123(5) -0.036(4) 0.019(4) -0.003(3)
O38C 0.090(5) 0.108(5) 0.130(5) -0.031(4) -0.005(4) 0.017(4)
O39A 0.078(4) 0.083(4) 0.120(5) -0.019(3) 0.012(3) -0.006(3)
O39B 0.089(4) 0.077(4) 0.095(4) -0.008(3) 0.004(3) 0.007(3)
O39C 0.103(5) 0.110(5) 0.121(5) -0.031(4) 0.007(4) 0.021(4)
C41A 0.084(6) 0.062(5) 0.123(7) -0.002(4) 0.019(5) -0.007(4)
C41B 0.106(8) 0.070(6) 0.132(7) -0.037(5) -0.012(6) 0.003(5)
C41C 0.132(9) 0.095(8) 0.116(8) 0.001(6) 0.027(6) 0.030(6)
C42A 0.084(6) 0.076(6) 0.127(7) -0.032(5) 0.045(5) -0.020(4)
C42B 0.098(7) 0.060(5) 0.134(7) -0.017(5) -0.011(5) -0.001(5)
C42C 0.176(13) 0.114(10) 0.147(10) 0.017(8) 0.000(9) 0.052(9)
C43A 0.082(6) 0.055(5) 0.157(8) 0.001(5) 0.028(6) -0.014(4)
C43B 0.120(8) 0.066(6) 0.129(7) -0.019(5) -0.004(6) -0.021(5)
C43C 0.34(3) 0.29(2) 0.098(9) -0.058(11) -0.042(11) 0.23(2)
C44A 0.063(5) 0.085(6) 0.103(6) -0.011(4) 0.024(4) 0.001(4)
C44B 0.098(6) 0.052(5) 0.096(5) -0.007(4) -0.007(5) 0.006(4)
C44C 0.122(8) 0.072(6) 0.082(6) -0.012(4) 0.001(5) 0.003(5)
C45A 0.112(8) 0.097(8) 0.098(6) -0.028(5) 0.018(5) -0.026(6)
C45B 0.117(8) 0.065(6) 0.117(7) -0.019(5) -0.022(6) 0.005(5)
C45C 0.109(8) 0.135(10) 0.093(6) -0.004(6) -0.003(5) 0.057(7)
C46A 0.063(5) 0.091(7) 0.121(7) -0.031(5) 0.033(5) -0.013(4)
C46B 0.102(7) 0.054(5) 0.141(8) -0.017(5) -0.023(6) -0.006(4)
C46C 0.116(9) 0.128(10) 0.107(8) -0.006(7) 0.007(6) 0.019(7)
C47A 0.092(6) 0.059(5) 0.110(6) 0.003(4) 0.023(5) -0.020(4)
C47B 0.094(7) 0.087(7) 0.101(6) -0.021(5) -0.009(5) -0.022(6)
C47C 0.050(5) 0.099(7) 0.091(6) -0.002(5) 0.008(4) -0.004(4)
O48A 0.109(5) 0.082(4) 0.134(5) -0.025(4) 0.020(4) -0.019(4)
O48B 0.085(4) 0.112(6) 0.115(5) -0.009(4) -0.006(3) 0.008(4)
O48C 0.067(4) 0.127(6) 0.132(5) -0.034(4) -0.011(3) 0.012(4)
O49A 0.075(4) 0.126(6) 0.126(5) -0.026(4) 0.022(4) -0.013(4)
O49B 0.099(5) 0.094(5) 0.104(4) -0.021(3) 0.007(4) -0.002(3)
O49C 0.100(5) 0.086(4) 0.115(5) -0.020(3) 0.022(4) 0.018(3)

loop_
_atom_type_symbol
_atom_type_description
_atom_type_scat_dispersion_real
_atom_type_scat_dispersion_imag
_atom_type_scat_source
C C 0.0033 0.0016 'International Tables Vol C Tables 4.2.6.8 and 6.1.1.4'
H H 0.0000 0.0000 'International Tables Vol C Tables 4.2.6.8 and 6.1.1.4'
Mn Mn 0.3368 0.7283 'International Tables Vol C Tables 4.2.6.8 and 6.1.1.4'
N N 0.0061 0.0033 'International Tables Vol C Tables 4.2.6.8 and 6.1.1.4'
O O 0.0106 0.0060 'International Tables Vol C Tables 4.2.6.8 and 6.1.1.4'

loop_
_geom_angle_atom_site_label_1
_geom_angle_atom_site_label_2
_geom_angle_atom_site_label_3
_geom_angle
_geom_angle_site_symmetry_1
_geom_angle_site_symmetry_3
O39C Mn1 O39C 180.0 . 2_665
O39C Mn1 O48A 94.2(3) . 2_775
O39C Mn1 O48A 85.8(3) 2_665 2_775
O39C Mn1 O48A 85.8(3) . 1_445
O39C Mn1 O48A 94.2(3) 2_665 1_445
O48A Mn1 O48A 180.0(3) 2_775 1_445
O39C Mn1 O39A 89.3(3) . 2_665
O39C Mn1 O39A 90.7(3) 2_665 2_665
O48A Mn1 O39A 89.8(2) 2_775 2_665
O48A Mn1 O39A 90.2(2) 1_445 2_665
O39C Mn1 O39A 90.7(3) . .
O39C Mn1 O39A 89.3(3) 2_665 .
O48A Mn1 O39A 90.2(2) 2_775 .
O48A Mn1 O39A 89.8(2) 1_445 .
O39A Mn1 O39A 180.0(2) 2_665 .
N21A C1A N11A 113.7(8) . .
N21A C1A H1A1 108.8 . .
N11A C1A H1A1 108.8 . .
N21A C1A H1A2 108.8 . .
N11A C1A H1A2 108.8 . .
H1A1 C1A H1A2 107.7 . .
N21B C1B N11B 113.1(6) . .
N21B C1B H1B1 109.0 . .
N11B C1B H1B1 109.0 . .
N21B C1B H1B2 109.0 . .
N11B C1B H1B2 109.0 . .
H1B1 C1B H1B2 107.8 . .
N21C C1C N11C 116.6(12) . .
N21C C1C H1C1 108.1 . .
N11C C1C H1C1 108.1 . .
N21C C1C H1C2 108.1 . .
N11C C1C H1C2 108.1 . .
H1C1 C1C H1C2 107.3 . .
O49A Mn2 O38C 101.3(3) 1_445 2_665
O49A Mn2 O39A 98.6(2) 1_445 .
O38C Mn2 O39A 98.9(3) 2_665 .
O49A Mn2 N12A 91.6(3) 1_445 1_455
O38C Mn2 N12A 95.4(3) 2_665 1_455
O39A Mn2 N12A 160.4(3) . 1_455
O49A Mn2 N22A 167.3(3) 1_445 1_455
O38C Mn2 N22A 89.4(3) 2_665 1_455
O39A Mn2 N22A 86.3(2) . 1_455
N12A Mn2 N22A 80.5(3) 1_455 1_455
O49A Mn2 O38A 93.7(3) 1_445 .
O38C Mn2 O38A 153.6(3) 2_665 .
O39A Mn2 O38A 57.0(2) . .
N12A Mn2 O38A 105.8(3) 1_455 .
N22A Mn2 O38A 79.2(3) 1_455 .
O49B Mn3 O49B 180.0(4) 2_556 1_665
O49B Mn3 O48C 93.8(3) 2_556 2_666
O49B Mn3 O48C 86.2(3) 1_665 2_666
O49B Mn3 O48C 86.2(3) 2_556 .
O49B Mn3 O48C 93.8(3) 1_665 .
O48C Mn3 O48C 180.0 2_666 .
O49B Mn3 O39B 91.0(2) 2_556 .
O49B Mn3 O39B 89.0(2) 1_665 .
O48C Mn3 O39B 90.9(3) 2_666 .
O48C Mn3 O39B 89.1(3) . .
O49B Mn3 O39B 89.0(2) 2_556 2_666
O49B Mn3 O39B 91.0(2) 1_665 2_666
O48C Mn3 O39B 89.1(3) 2_666 2_666
O48C Mn3 O39B 90.9(3) . 2_666
O39B Mn3 O39B 180.0 . 2_666
O48B Mn4 O49C 101.3(3) 1_665 .
O48B Mn4 O39B 98.6(3) 1_665 .
O49C Mn4 O39B 98.6(3) . .
O48B Mn4 N12B 91.4(3) 1_665 1_655
O49C Mn4 N12B 95.4(3) . 1_655
O39B Mn4 N12B 160.8(3) . 1_655
O48B Mn4 N22B 168.6(3) 1_665 1_655
O49C Mn4 N22B 87.8(3) . 1_655
O39B Mn4 N22B 86.6(3) . 1_655
N12B Mn4 N22B 80.9(3) 1_655 1_655
O48B Mn4 O38B 95.3(2) 1_665 .
O49C Mn4 O38B 152.5(3) . .
O39B Mn4 O38B 57.0(2) . .
N12B Mn4 O38B 106.0(3) 1_655 .
N22B Mn4 O38B 78.9(2) 1_655 .
C15A N11A N12A 113.2(6) . .
C15A N11A C1A 130.6(8) . .
N12A N11A C1A 114.0(5) . .
C15B N11B N12B 117.5(7) . .
C15B N11B C1B 128.1(8) . .
N12B N11B C1B 112.6(7) . .
C15C N11C N12C 109.2(14) . .
C15C N11C C1C 135.9(18) . .
N12C N11C C1C 114.6(14) . .
C13A N12A N11A 105.7(6) . .
C13A N12A Mn2 128.5(6) . 1_655
N11A N12A Mn2 124.7(4) . 1_655
C13B N12B N11B 102.3(8) . .
C13B N12B Mn4 129.5(7) . 1_455
N11B N12B Mn4 126.9(6) . 1_455
C13C N12C N11C 98.0(14) . .
N12A C13A C16A 124.5(9) . .
N12A C13A C14A 111.8(8) . .
C16A C13A C14A 123.7(8) . .
N12B C13B C16B 120.7(9) . .
N12B C13B C14B 111.0(9) . .
C16B C13B C14B 128.2(8) . .
N12C C13C C16C 113.4(17) . .
N12C C13C C14C 112.0(17) . .
C16C C13C C14C 134.1(17) . .
C15A C14A C31A 129.7(8) . .
C15A C14A C13A 101.8(6) . .
C31A C14A C13A 127.4(9) . .
C31B C14B C13B 126.2(9) . .
C31B C14B C15B 128.6(9) . .
C13B C14B C15B 104.7(8) . .
C15C C14C C31C 136(2) . .
C15C C14C C13C 100.4(16) . .
C31C C14C C13C 124(2) . .
N11A C15A C17A 125.2(10) . .
N11A C15A C14A 106.8(8) . .
C17A C15A C14A 127.7(9) . .
N11B C15B C14B 104.2(8) . .
N11B C15B C17B 128.4(9) . .
C14B C15B C17B 127.4(9) . .
C14C C15C N11C 120(2) . .
C14C C15C C17C 126.8(17) . .
N11C C15C C17C 112.7(16) . .
C13A C16A H16A 109.5 . .
C13A C16A H16B 109.5 . .
H16A C16A H16B 109.5 . .
C13A C16A H16C 109.5 . .
H16A C16A H16C 109.5 . .
H16B C16A H16C 109.5 . .
C13B C16B H16D 109.5 . .
C13B C16B H16E 109.5 . .
H16D C16B H16E 109.5 . .
C13B C16B H16F 109.5 . .
H16D C16B H16F 109.5 . .
H16E C16B H16F 109.5 . .
C13C C16C H16G 109.5 . .
C13C C16C H16H 109.5 . .
H16G C16C H16H 109.5 . .
C13C C16C H16I 109.5 . .
H16G C16C H16I 109.5 . .
H16H C16C H16I 109.5 . .
C15A C17A H17A 109.5 . .
C15A C17A H17B 109.5 . .
H17A C17A H17B 109.5 . .
C15A C17A H17C 109.5 . .
H17A C17A H17C 109.5 . .
H17B C17A H17C 109.5 . .
C15B C17B H17D 109.5 . .
C15B C17B H17E 109.5 . .
H17D C17B H17E 109.5 . .
C15B C17B H17F 109.5 . .
H17D C17B H17F 109.5 . .
H17E C17B H17F 109.5 . .
C15C C17C H17G 109.5 . .
C15C C17C H17H 109.5 . .
H17G C17C H17H 109.5 . .
C15C C17C H17I 109.5 . .
H17G C17C H17I 109.5 . .
H17H C17C H17I 109.5 . .
N22A N21A C1A 120.5(7) . .
N22A N21A C25A 109.1(6) . .
C1A N21A C25A 130.3(7) . .
N22B N21B C25B 112.7(7) . .
N22B N21B C1B 122.6(7) . .
C25B N21B C1B 124.5(8) . .
N22C N21C C1C 118.5(13) . .
N22C N21C C25C 111.4(12) . .
C1C N21C C25C 130.0(17) . .
N21A N22A C23A 109.2(7) . .
N21A N22A Mn2 119.5(5) . 1_655
C23A N22A Mn2 130.5(6) . 1_655
N21B N22B C23B 108.5(8) . .
N21B N22B Mn4 118.4(6) . 1_455
C23B N22B Mn4 132.2(7) . 1_455
C23C N22C N21C 100.6(13) . .
N22A C23A C26A 123.9(8) . .
N22A C23A C24A 107.1(7) . .
C26A C23A C24A 128.9(8) . .
N22B C23B C26B 123.6(9) . .
N22B C23B C24B 110.2(9) . .
C26B C23B C24B 126.1(9) . .
N22C C23C C24C 114.7(18) . .
N22C C23C C26C 115.4(14) . .
C24C C23C C26C 129.9(14) . .
C25A C24A C23A 104.7(8) . .
C25A C24A C41A 128.9(8) . .
C23A C24A C41A 125.1(7) . .
C41B C24B C23B 128.8(10) . .
C41B C24B C25B 127.1(10) . .
C23B C24B C25B 104.0(8) . .
C25C C24C C23C 105.3(13) . .
C25C C24C C41C 130.7(16) . .
C23C C24C C41C 123.9(17) . .
C24A C25A N21A 109.2(7) . .
C24A C25A C27A 129.3(9) . .
N21A C25A C27A 120.0(7) . .
N21B C25B C24B 104.3(8) . .
N21B C25B C27B 126.7(9) . .
C24B C25B C27B 128.8(9) . .
C24C C25C N21C 107.9(16) . .
C24C C25C C27C 130.9(12) . .
N21C C25C C27C 121.2(13) . .
C23A C26A H26A 109.5 . .
C23A C26A H26B 109.5 . .
H26A C26A H26B 109.5 . .
C23A C26A H26C 109.5 . .
H26A C26A H26C 109.5 . .
H26B C26A H26C 109.5 . .
C23B C26B H26D 109.5 . .
C23B C26B H26E 109.5 . .
H26D C26B H26E 109.5 . .
C23B C26B H26F 109.5 . .
H26D C26B H26F 109.5 . .
H26E C26B H26F 109.5 . .
C23C C26C H26G 109.5 . .
C23C C26C H26H 109.5 . .
H26G C26C H26H 109.5 . .
C23C C26C H26I 109.5 . .
H26G C26C H26I 109.5 . .
H26H C26C H26I 109.5 . .
C25A C27A H27A 109.5 . .
C25A C27A H27B 109.5 . .
H27A C27A H27B 109.5 . .
C25A C27A H27C 109.5 . .
H27A C27A H27C 109.5 . .
H27B C27A H27C 109.5 . .
C25B C27B H27D 109.5 . .
C25B C27B H27E 109.5 . .
H27D C27B H27E 109.5 . .
C25B C27B H27F 109.5 . .
H27D C27B H27F 109.5 . .
H27E C27B H27F 109.5 . .
C25C C27C H27G 109.5 . .
C25C C27C H27H 109.5 . .
H27G C27C H27H 109.5 . .
C25C C27C H27I 109.5 . .
H27G C27C H27I 109.5 . .
H27H C27C H27I 109.5 . .
C36A C31A C32A 120.1(9) . .
C36A C31A C14A 119.2(8) . .
C32A C31A C14A 120.3(10) . .
C32B C31B C36B 117.8(8) . .
C32B C31B C14B 121.8(9) . .
C36B C31B C14B 120.3(9) . .
C32C C31C C36C 107.3(12) . .
C32C C31C C14C 127.3(11) . .
C36C C31C C14C 124.1(12) . .
C31A C32A C33A 120.3(11) . .
C31A C32A H32A 119.9 . .
C33A C32A H32A 119.9 . .
C31B C32B C33B 125.3(9) . .
C31B C32B H32B 117.3 . .
C33B C32B H32B 117.3 . .
C31C C32C C33C 131.4(12) . .
C31C C32C H32C 114.3 . .
C33C C32C H32C 114.3 . .
C34A C33A C32A 117.3(9) . .
C34A C33A H33A 121.4 . .
C32A C33A H33A 121.4 . .
C34B C33B C32B 116.8(9) . .
C34B C33B H33B 121.6 . .
C32B C33B H33B 121.6 . .
C32C C33C C34C 118.8(9) . .
C32C C33C H33C 120.6 . .
C34C C33C H33C 120.6 . .
C33A C34A C35A 124.7(9) . .
C33A C34A C37A 116.9(9) . .
C35A C34A C37A 118.2(10) . .
C35B C34B C33B 119.6(9) . .
C35B C34B C37B 125.0(10) . .
C33B C34B C37B 115.4(9) . .
C35C C34C C33C 112.7(11) . .
C35C C34C C37C 124.7(11) . .
C33C C34C C37C 122.3(8) . .
C34A C35A C36A 114.3(9) . .
C34A C35A H35A 122.9 . .
C36A C35A H35A 122.9 . .
C34B C35B C36B 120.5(11) . .
C34B C35B H35B 119.8 . .
C36B C35B H35B 119.8 . .
C34C C35C C36C 123.5(14) . .
C34C C35C H35C 118.2 . .
C36C C35C H35C 118.2 . .
C31A C36A C35A 122.4(7) . .
C31A C36A H36A 118.8 . .
C35A C36A H36A 118.8 . .
C31B C36B C35B 119.1(10) . .
C31B C36B H36B 120.5 . .
C35B C36B H36B 120.5 . .
C31C C36C C35C 122.6(17) . .
C31C C36C H36C 118.7 . .
C35C C36C H36C 118.7 . .
O38A C37A O39A 121.7(10) . .
O38A C37A C34A 124.5(12) . .
O39A C37A C34A 113.7(8) . .
O39B C37B O38B 120.2(8) . .
O39B C37B C34B 122.7(9) . .
O38B C37B C34B 117.1(10) . .
O38C C37C O39C 124.4(10) . .
O38C C37C C34C 120.7(9) . .
O39C C37C C34C 114.7(7) . .
C37A O38A Mn2 87.4(7) . .
C37B O38B Mn4 84.9(6) . .
C37C O38C Mn2 126.4(7) . 2_665
C37A O39A Mn1 134.7(6) . .
C37A O39A Mn2 93.6(5) . .
Mn1 O39A Mn2 108.2(3) . .
C37B O39B Mn4 97.0(6) . .
C37B O39B Mn3 136.1(6) . .
Mn4 O39B Mn3 108.8(3) . .
C37C O39C Mn1 145.5(6) . .
C42A C41A C46A 119.0(8) . .
C42A C41A C24A 125.9(8) . .
C46A C41A C24A 115.0(7) . .
C42B C41B C24B 121.5(10) . .
C42B C41B C46B 115.9(9) . .
C24B C41B C46B 122.4(9) . .
C46C C41C C42C 116.3(10) . .
C46C C41C C24C 120.9(10) . .
C42C C41C C24C 122.8(11) . .
C41A C42A C43A 121.8(9) . .
C41A C42A H42A 119.1 . .
C43A C42A H42A 119.1 . .
C41B C42B C43B 124.2(10) . .
C41B C42B H42B 117.9 . .
C43B C42B H42B 117.9 . .
C43C C42C C41C 124.4(13) . .
C43C C42C H42C 117.8 . .
C41C C42C H42C 117.8 . .
C44A C43A C42A 122.1(8) . .
C44A C43A H43A 119.0 . .
C42A C43A H43A 119.0 . .
C44B C43B C42B 117.1(9) . .
C44B C43B H43B 121.4 . .
C42B C43B H43B 121.4 . .
C42C C43C C44C 119.7(12) . .
C42C C43C H43C 120.1 . .
C44C C43C H43C 120.1 . .
C43A C44A C45A 114.8(9) . .
C43A C44A C47A 119.4(7) . .
C45A C44A C47A 125.6(8) . .
C45B C44B C43B 117.2(9) . .
C45B C44B C47B 124.3(10) . .
C43B C44B C47B 118.5(8) . .
C45C C44C C47C 122.2(9) . .
C45C C44C C43C 115.0(9) . .
C47C C44C C43C 122.2(9) . .
C46A C45A C44A 125.6(10) . .
C46A C45A H45A 117.2 . .
C44A C45A H45A 117.2 . .
C44B C45B C46B 126.3(10) . .
C44B C45B H45B 116.8 . .
C46B C45B H45B 116.8 . .
C44C C45C C46C 123.4(10) . .
C44C C45C H45C 118.3 . .
C46C C45C H45C 118.3 . .
C45A C46A C41A 116.4(8) . .
C45A C46A H46A 121.8 . .
C41A C46A H46A 121.8 . .
C45B C46B C41B 119.2(9) . .
C45B C46B H46B 120.4 . .
C41B C46B H46B 120.4 . .
C41C C46C C45C 120.5(11) . .
C41C C46C H46C 119.7 . .
C45C C46C H46C 119.7 . .
O48A C47A O49A 124.0(8) . .
O48A C47A C44A 115.3(8) . .
O49A C47A C44A 119.4(7) . .
O48B C47B O49B 120.9(9) . .
O48B C47B C44B 125.2(10) . .
O49B C47B C44B 113.9(10) . .
O49C C47C O48C 122.4(8) . .
O49C C47C C44C 121.2(8) . .
O48C C47C C44C 116.3(9) . .
C47A O48A Mn1 140.5(6) . 1_665
C47B O48B Mn4 133.7(7) . 1_445
C47C O48C Mn3 145.0(6) . .
C47A O49A Mn2 130.7(5) . 1_665
C47B O49B Mn3 141.8(6) . 1_445
C47C O49C Mn4 128.0(6) . .
C61 O60 C64 105.7(11) . .
O60 C61 C62 107.8(11) . .
O60 C61 H61A 110.1 . .
C62 C61 H61A 110.1 . .
O60 C61 H61B 110.1 . .
C62 C61 H61B 110.1 . .
H61A C61 H61B 108.5 . .
C63 C62 C61 103.2(10) . .
C63 C62 H62A 111.1 . .
C61 C62 H62A 111.1 . .
C63 C62 H62B 111.1 . .
C61 C62 H62B 111.1 . .
H62A C62 H62B 109.1 . .
C62 C63 C64 110.1(9) . .
C62 C63 H63A 109.6 . .
C64 C63 H63A 109.6 . .
C62 C63 H63B 109.6 . .
C64 C63 H63B 109.6 . .
H63A C63 H63B 108.2 . .
O60 C64 C63 100.3(9) . .
O60 C64 H64A 111.7 . .
C63 C64 H64A 111.7 . .
O60 C64 H64B 111.7 . .
C63 C64 H64B 111.7 . .
H64A C64 H64B 109.5 . .
C69 O65 C66 107.8(10) . .
O65 C66 C67 103.9(9) . .
O65 C66 H66A 111.0 . .
C67 C66 H66A 111.0 . .
O65 C66 H66B 111.0 . .
C67 C66 H66B 111.0 . .
H66A C66 H66B 109.0 . .
C66 C67 C68 103.9(10) . .
C66 C67 H67A 111.0 . .
C68 C67 H67A 111.0 . .
C66 C67 H67B 111.0 . .
C68 C67 H67B 111.0 . .
H67A C67 H67B 109.0 . .
C69 C68 C67 104.7(11) . .
C69 C68 H68A 110.8 . .
C67 C68 H68A 110.8 . .
C69 C68 H68B 110.8 . .
C67 C68 H68B 110.8 . .
H68A C68 H68B 108.9 . .
C68 C69 O65 106.7(10) . .
C68 C69 H69A 110.4 . .
O65 C69 H69A 110.4 . .
C68 C69 H69B 110.4 . .
O65 C69 H69B 110.4 . .
H69A C69 H69B 108.6 . .
C71 O70 C74 114.0(14) . .
O70 C71 C72 106.3(13) . .
O70 C71 H71A 110.5 . .
C72 C71 H71A 110.5 . .
O70 C71 H71B 110.5 . .
C72 C71 H71B 110.5 . .
H71A C71 H71B 108.7 . .
C73 C72 C71 106.2(14) . .
C73 C72 H72A 110.5 . .
C71 C72 H72A 110.5 . .
C73 C72 H72B 110.5 . .
C71 C72 H72B 110.5 . .
H72A C72 H72B 108.7 . .
C72 C73 C74 114.6(15) . .
C72 C73 H73A 108.6 . .
C74 C73 H73A 108.6 . .
C72 C73 H73B 108.6 . .
C74 C73 H73B 108.6 . .
H73A C73 H73B 107.6 . .
O70 C74 C73 96.2(12) . .
O70 C74 H74A 112.5 . .
C73 C74 H74A 112.5 . .
O70 C74 H74B 112.5 . .
C73 C74 H74B 112.5 . .
H74A C74 H74B 110.0 . .
C76 O75 C79 113.3(15) . .
O75 C76 C77 102.9(14) . .
O75 C76 H76A 111.2 . .
C77 C76 H76A 111.2 . .
O75 C76 H76B 111.2 . .
C77 C76 H76B 111.2 . .
H76A C76 H76B 109.1 . .
C78 C77 C76 103.6(14) . .
C78 C77 H77A 111.0 . .
C76 C77 H77A 111.0 . .
C78 C77 H77B 111.0 . .
C76 C77 H77B 111.0 . .
H77A C77 H77B 109.0 . .
C77 C78 C79 113.0(13) . .
C77 C78 H78A 109.0 . .
C79 C78 H78A 109.0 . .
C77 C78 H78B 109.0 . .
C79 C78 H78B 109.0 . .
H78A C78 H78B 107.8 . .
O75 C79 C78 95.6(12) . .
O75 C79 H79A 112.6 . .
C78 C79 H79A 112.6 . .
O75 C79 H79B 112.6 . .
C78 C79 H79B 112.6 . .
H79A C79 H79B 110.1 . .

loop_
_geom_bond_atom_site_label_1
_geom_bond_atom_site_label_2
_geom_bond_distance
_geom_bond_site_symmetry_2
Mn1 O39C 2.116(7) .
Mn1 O39C 2.116(7) 2_665
Mn1 O48A 2.195(7) 2_775
Mn1 O48A 2.195(7) 1_445
Mn1 O39A 2.223(7) 2_665
Mn1 O39A 2.223(7) .
C1A N21A 1.402(12) .
C1A N11A 1.488(10) .
C1A H1A1 0.9900 .
C1A H1A2 0.9900 .
C1B N21B 1.435(12) .
C1B N11B 1.546(10) .
C1B H1B1 0.9900 .
C1B H1B2 0.9900 .
C1C N21C 1.407(18) .
C1C N11C 1.482(18) .
C1C H1C1 0.9900 .
C1C H1C2 0.9900 .
Mn2 O49A 2.088(8) 1_445
Mn2 O38C 2.095(8) 2_665
Mn2 O39A 2.239(6) .
Mn2 N12A 2.265(6) 1_455
Mn2 N22A 2.388(8) 1_455
Mn2 O38A 2.434(7) .
Mn3 O49B 2.117(7) 2_556
Mn3 O49B 2.117(7) 1_665
Mn3 O48C 2.178(6) 2_666
Mn3 O48C 2.178(6) .
Mn3 O39B 2.258(6) .
Mn3 O39B 2.258(6) 2_666
Mn4 O48B 2.106(8) 1_665
Mn4 O49C 2.114(6) .
Mn4 O39B 2.206(6) .
Mn4 N12B 2.225(9) 1_655
Mn4 N22B 2.389(8) 1_655
Mn4 O38B 2.434(6) .
N11A C15A 1.308(10) .
N11A N12A 1.419(10) .
N11B C15B 1.311(11) .
N11B N12B 1.429(11) .
N11C C15C 1.334(17) .
N11C N12C 1.438(19) .
N12A C13A 1.277(10) .
N12A Mn2 2.265(6) 1_655
N12B C13B 1.406(11) .
N12B Mn4 2.225(9) 1_455
N12C C13C 1.427(18) .
C13A C16A 1.490(14) .
C13A C14A 1.496(13) .
C13B C16B 1.429(14) .
C13B C14B 1.448(13) .
C13C C16C 1.47(2) .
C13C C14C 1.51(3) .
C14A C15A 1.449(13) .
C14A C31A 1.485(11) .
C14B C31B 1.442(12) .
C14B C15B 1.510(13) .
C14C C15C 1.19(2) .
C14C C31C 1.445(19) .
C15A C17A 1.448(14) .
C15B C17B 1.514(14) .
C15C C17C 1.60(2) .
C16A H16A 0.9800 .
C16A H16B 0.9800 .
C16A H16C 0.9800 .
C16B H16D 0.9800 .
C16B H16E 0.9800 .
C16B H16F 0.9800 .
C16C H16G 0.9800 .
C16C H16H 0.9800 .
C16C H16I 0.9800 .
C17A H17A 0.9800 .
C17A H17B 0.9800 .
C17A H17C 0.9800 .
C17B H17D 0.9800 .
C17B H17E 0.9800 .
C17B H17F 0.9800 .
C17C H17G 0.9800 .
C17C H17H 0.9800 .
C17C H17I 0.9800 .
N21A N22A 1.326(9) .
N21A C25A 1.417(11) .
N21B N22B 1.339(10) .
N21B C25B 1.417(11) .
N21C N22C 1.399(17) .
N21C C25C 1.429(16) .
N22A C23A 1.386(11) .
N22A Mn2 2.388(8) 1_655
N22B C23B 1.354(11) .
N22B Mn4 2.389(8) 1_455
N22C C23C 1.300(17) .
C23A C26A 1.459(12) .
C23A C24A 1.473(12) .
C23B C26B 1.462(14) .
C23B C24B 1.463(14) .
C23C C24C 1.46(2) .
C23C C26C 1.64(2) .
C24A C25A 1.359(12) .
C24A C41A 1.504(12) .
C24B C41B 1.412(14) .
C24B C25B 1.480(14) .
C24C C25C 1.25(2) .
C24C C41C 1.536(16) .
C25A C27A 1.588(13) .
C25B C27B 1.494(14) .
C25C C27C 1.54(2) .
C26A H26A 0.9800 .
C26A H26B 0.9800 .
C26A H26C 0.9800 .
C26B H26D 0.9800 .
C26B H26E 0.9800 .
C26B H26F 0.9800 .
C26C H26G 0.9800 .
C26C H26H 0.9800 .
C26C H26I 0.9800 .
C27A H27A 0.9800 .
C27A H27B 0.9800 .
C27A H27C 0.9800 .
C27B H27D 0.9800 .
C27B H27E 0.9800 .
C27B H27F 0.9800 .
C27C H27G 0.9800 .
C27C H27H 0.9800 .
C27C H27I 0.9800 .
C31A C36A 1.351(14) .
C31A C32A 1.360(14) .
C31B C32B 1.381(12) .
C31B C36B 1.388(15) .
C31C C32C 1.311(15) .
C31C C36C 1.391(19) .
C32A C33A 1.488(17) .
C32A H32A 0.9500 .
C32B C33B 1.433(12) .
C32B H32B 0.9500 .
C32C C33C 1.329(16) .
C32C H32C 0.9500 .
C33A C34A 1.339(13) .
C33A H33A 0.9500 .
C33B C34B 1.422(14) .
C33B H33B 0.9500 .
C33C C34C 1.442(14) .
C33C H33C 0.9500 .
C34A C35A 1.401(13) .
C34A C37A 1.555(13) .
C34B C35B 1.400(13) .
C34B C37B 1.483(13) .
C34C C35C 1.280(16) .
C34C C37C 1.472(14) .
C35A C36A 1.495(14) .
C35A H35A 0.9500 .
C35B C36B 1.492(15) .
C35B H35B 0.9500 .
C35C C36C 1.43(2) .
C35C H35C 0.9500 .
C36A H36A 0.9500 .
C36B H36B 0.9500 .
C36C H36C 0.9500 .
C37A O38A 1.227(11) .
C37A O39A 1.333(13) .
C37B O39B 1.245(12) .
C37B O38B 1.317(12) .
C37C O38C 1.260(10) .
C37C O39C 1.312(12) .
O38C Mn2 2.095(8) 2_665
C41A C42A 1.317(11) .
C41A C46A 1.446(12) .
C41B C42B 1.398(13) .
C41B C46B 1.433(14) .
C41C C46C 1.354(15) .
C41C C42C 1.392(15) .
C42A C43A 1.424(12) .
C42A H42A 0.9500 .
C42B C43B 1.462(12) .
C42B H42B 0.9500 .
C42C C43C 1.363(19) .
C42C H42C 0.9500 .
C43A C44A 1.355(12) .
C43A H43A 0.9500 .
C43B C44B 1.431(14) .
C43B H43B 0.9500 .
C43C C44C 1.424(18) .
C43C H43C 0.9500 .
C44A C45A 1.402(12) .
C44A C47A 1.514(12) .
C44B C45B 1.368(12) .
C44B C47B 1.473(13) .
C44C C45C 1.386(13) .
C44C C47C 1.421(12) .
C45A C46A 1.371(13) .
C45A H45A 0.9500 .
C45B C46B 1.391(12) .
C45B H45B 0.9500 .
C45C C46C 1.408(14) .
C45C H45C 0.9500 .
C46A H46A 0.9500 .
C46B H46B 0.9500 .
C46C H46C 0.9500 .
C47A O48A 1.209(10) .
C47A O49A 1.332(11) .
C47B O48B 1.258(12) .
C47B O49B 1.349(12) .
C47C O49C 1.281(11) .
C47C O48C 1.296(11) .
O48A Mn1 2.195(7) 1_665
O48B Mn4 2.106(8) 1_445
O49A Mn2 2.088(8) 1_665
O49B Mn3 2.117(7) 1_445
O60 C61 1.452(13) .
O60 C64 1.533(12) .
C61 C62 1.466(14) .
C61 H61A 0.9900 .
C61 H61B 0.9900 .
C62 C63 1.400(14) .
C62 H62A 0.9900 .
C62 H62B 0.9900 .
C63 C64 1.587(12) .
C63 H63A 0.9900 .
C63 H63B 0.9900 .
C64 H64A 0.9900 .
C64 H64B 0.9900 .
O65 C69 1.471(12) .
O65 C66 1.511(12) .
C66 C67 1.523(13) .
C66 H66A 0.9900 .
C66 H66B 0.9900 .
C67 C68 1.575(13) .
C67 H67A 0.9900 .
C67 H67B 0.9900 .
C68 C69 1.378(17) .
C68 H68A 0.9900 .
C68 H68B 0.9900 .
C69 H69A 0.9900 .
C69 H69B 0.9900 .
O70 C71 1.423(18) .
O70 C74 1.518(18) .
C71 C72 1.486(17) .
C71 H71A 0.9900 .
C71 H71B 0.9900 .
C72 C73 1.404(18) .
C72 H72A 0.9900 .
C72 H72B 0.9900 .
C73 C74 1.560(18) .
C73 H73A 0.9900 .
C73 H73B 0.9900 .
C74 H74A 0.9900 .
C74 H74B 0.9900 .
O75 C76 1.427(18) .
O75 C79 1.518(18) .
C76 C77 1.506(14) .
C76 H76A 0.9900 .
C76 H76B 0.9900 .
C77 C78 1.389(17) .
C77 H77A 0.9900 .
C77 H77B 0.9900 .
C78 C79 1.579(18) .
C78 H78A 0.9900 .
C78 H78B 0.9900 .
C79 H79A 0.9900 .
C79 H79B 0.9900 .

loop_
_geom_torsion_atom_site_label_1
_geom_torsion_atom_site_label_2
_geom_torsion_atom_site_label_3
_geom_torsion_atom_site_label_4
_geom_torsion
_geom_torsion_site_symmetry_1
_geom_torsion_site_symmetry_4
N21A C1A N11A C15A -95.7(10) . .
N21A C1A N11A N12A 66.2(10) . .
N21B C1B N11B C15B -100.6(10) . .
N21B C1B N11B N12B 63.1(9) . .
N21C C1C N11C C15C 75(2) . .
N21C C1C N11C N12C -96.8(18) . .
C15A N11A N12A C13A -6.9(10) . .
C1A N11A N12A C13A -172.0(8) . .
C15A N11A N12A Mn2 161.6(6) . 1_655
C1A N11A N12A Mn2 -3.5(10) . 1_655
C15B N11B N12B C13B -4.2(10) . .
C1B N11B N12B C13B -169.8(7) . .
C15B N11B N12B Mn4 163.5(6) . 1_455
C1B N11B N12B Mn4 -2.1(9) . 1_455
C15C N11C N12C C13C 0.1(12) . .
C1C N11C N12C C13C 174.2(10) . .
N11A N12A C13A C16A 179.8(11) . .
Mn2 N12A C13A C16A 11.9(16) 1_655 .
N11A N12A C13A C14A 1.4(11) . .
Mn2 N12A C13A C14A -166.5(6) 1_655 .
N11B N12B C13B C16B -176.1(10) . .
Mn4 N12B C13B C16B 16.6(14) 1_455 .
N11B N12B C13B C14B 0.1(10) . .
Mn4 N12B C13B C14B -167.2(6) 1_455 .
N11C N12C C13C C16C 173.9(13) . .
N11C N12C C13C C14C 1.3(14) . .
N12A C13A C14A C15A 3.6(11) . .
C16A C13A C14A C15A -174.8(11) . .
N12A C13A C14A C31A 172.6(9) . .
C16A C13A C14A C31A -5.8(17) . .
N12B C13B C14B C31B 175.5(9) . .
C16B C13B C14B C31B -8.7(18) . .
N12B C13B C14B C15B 3.2(11) . .
C16B C13B C14B C15B 179.1(11) . .
N12C C13C C14C C15C -2.4(16) . .
C16C C13C C14C C15C -172.9(18) . .
N12C C13C C14C C31C 178.1(11) . .
C16C C13C C14C C31C 8(3) . .
N12A N11A C15A C17A -177.5(10) . .
C1A N11A C15A C17A -15.5(16) . .
N12A N11A C15A C14A 9.3(10) . .
C1A N11A C15A C14A 171.2(8) . .
C31A C14A C15A N11A -176.1(9) . .
C13A C14A C15A N11A -7.5(10) . .
C31A C14A C15A C17A 10.8(18) . .
C13A C14A C15A C17A 179.4(11) . .
N12B N11B C15B C14B 6.1(10) . .
C1B N11B C15B C14B 169.2(8) . .
N12B N11B C15B C17B -175.2(9) . .
C1B N11B C15B C17B -12.1(16) . .
C31B C14B C15B N11B -177.4(10) . .
C13B C14B C15B N11B -5.4(10) . .
C31B C14B C15B C17B 3.9(17) . .
C13B C14B C15B C17B 175.9(10) . .
C31C C14C C15C N11C -178.0(12) . .
C13C C14C C15C N11C 2.6(16) . .
C31C C14C C15C C17C 1(3) . .
C13C C14C C15C C17C -178.8(12) . .
N12C N11C C15C C14C -2.0(16) . .
C1C N11C C15C C14C -174.3(13) . .
N12C N11C C15C C17C 179.2(10) . .
C1C N11C C15C C17C 6.9(18) . .
N11A C1A N21A N22A -73.4(10) . .
N11A C1A N21A C25A 111.7(10) . .
N11B C1B N21B N22B -68.5(11) . .
N11B C1B N21B C25B 106.0(10) . .
N11C C1C N21C N22C -104.2(18) . .
N11C C1C N21C C25C 74(2) . .
C1A N21A N22A C23A -175.8(8) . .
C25A N21A N22A C23A 0.1(11) . .
C1A N21A N22A Mn2 13.7(11) . 1_655
C25A N21A N22A Mn2 -170.4(6) . 1_655
C25B N21B N22B C23B 4.7(10) . .
C1B N21B N22B C23B 179.8(8) . .
C25B N21B N22B Mn4 -165.9(5) . 1_455
C1B N21B N22B Mn4 9.1(10) . 1_455
C1C N21C N22C C23C 179.0(12) . .
C25C N21C N22C C23C 0.6(15) . .
N21A N22A C23A C26A 178.4(10) . .
Mn2 N22A C23A C26A -12.4(15) 1_655 .
N21A N22A C23A C24A -5.4(11) . .
Mn2 N22A C23A C24A 163.8(7) 1_655 .
N21B N22B C23B C26B 173.9(10) . .
Mn4 N22B C23B C26B -17.3(16) 1_455 .
N21B N22B C23B C24B -3.3(12) . .
Mn4 N22B C23B C24B 165.5(7) 1_455 .
N21C N22C C23C C24C 0.0(16) . .
N21C N22C C23C C26C -179.4(13) . .
N22A C23A C24A C25A 8.6(11) . .
C26A C23A C24A C25A -175.4(11) . .
N22A C23A C24A C41A 176.8(9) . .
C26A C23A C24A C41A -7.2(17) . .
N22B C23B C24B C41B 179.3(10) . .
C26B C23B C24B C41B 2(2) . .
N22B C23B C24B C25B 0.8(12) . .
C26B C23B C24B C25B -176.3(11) . .
N22C C23C C24C C25C -0.7(18) . .
C26C C23C C24C C25C 178.6(15) . .
N22C C23C C24C C41C -179.1(12) . .
C26C C23C C24C C41C 0(2) . .
C23A C24A C25A N21A -8.5(11) . .
C41A C24A C25A N21A -176.1(9) . .
C23A C24A C25A C27A -174.2(10) . .
C41A C24A C25A C27A 18.2(18) . .
N22A N21A C25A C24A 5.6(11) . .
C1A N21A C25A C24A -179.0(9) . .
N22A N21A C25A C27A 172.9(9) . .
C1A N21A C25A C27A -11.7(15) . .
N22B N21B C25B C24B -4.1(10) . .
C1B N21B C25B C24B -179.0(8) . .
N22B N21B C25B C27B 179.8(8) . .
C1B N21B C25B C27B 4.9(14) . .
C41B C24B C25B N21B -176.7(10) . .
C23B C24B C25B N21B 1.8(10) . .
C41B C24B C25B C27B -0.6(17) . .
C23B C24B C25B C27B 177.8(9) . .
C23C C24C C25C N21C 1.0(16) . .
C41C C24C C25C N21C 179.2(11) . .
C23C C24C C25C C27C -178.5(14) . .
C41C C24C C25C C27C 0(3) . .
N22C N21C C25C C24C -1.1(16) . .
C1C N21C C25C C24C -179.3(13) . .
N22C N21C C25C C27C 178.5(13) . .
C1C N21C C25C C27C 0(2) . .
C15A C14A C31A C36A 117.7(12) . .
C13A C14A C31A C36A -48.2(15) . .
C15A C14A C31A C32A -69.4(16) . .
C13A C14A C31A C32A 124.8(13) . .
C13B C14B C31B C32B -44.7(16) . .
C15B C14B C31B C32B 125.7(12) . .
C13B C14B C31B C36B 137.6(12) . .
C15B C14B C31B C36B -52.0(16) . .
C15C C14C C31C C32C 84(2) . .
C13C C14C C31C C32C -97(2) . .
C15C C14C C31C C36C -110(3) . .
C13C C14C C31C C36C 69(3) . .
C36A C31A C32A C33A -6.3(19) . .
C14A C31A C32A C33A -179.2(10) . .
C36B C31B C32B C33B -4.2(17) . .
C14B C31B C32B C33B 178.0(10) . .
C36C C31C C32C C33C 16(3) . .
C14C C31C C32C C33C -176(2) . .
C31A C32A C33A C34A 11.1(18) . .
C31B C32B C33B C34B -4.6(17) . .
C31C C32C C33C C34C -13(3) . .
C32A C33A C34A C35A -11.3(17) . .
C32A C33A C34A C37A 172.9(10) . .
C32B C33B C34B C35B 7.8(16) . .
C32B C33B C34B C37B -170.2(9) . .
C32C C33C C34C C35C 9(3) . .
C32C C33C C34C C37C -177.3(13) . .
C33A C34A C35A C36A 6.4(15) . .
C37A C34A C35A C36A -177.8(8) . .
C33B C34B C35B C36B -2.7(16) . .
C37B C34B C35B C36B 175.1(10) . .
C33C C34C C35C C36C -14(4) . .
C37C C34C C35C C36C 173(3) . .
C32A C31A C36A C35A 1.3(17) . .
C14A C31A C36A C35A 174.3(9) . .
C34A C35A C36A C31A -0.9(15) . .
C32B C31B C36B C35B 9.4(17) . .
C14B C31B C36B C35B -172.8(10) . .
C34B C35B C36B C31B -6.3(17) . .
C32C C31C C36C C35C -18(4) . .
C14C C31C C36C C35C 174(3) . .
C34C C35C C36C C31C 20(6) . .
C33A C34A C37A O38A 9.4(14) . .
C35A C34A C37A O38A -166.8(10) . .
C33A C34A C37A O39A -174.4(9) . .
C35A C34A C37A O39A 9.4(12) . .
C35B C34B C37B O39B -169.8(10) . .
C33B C34B C37B O39B 8.0(15) . .
C35B C34B C37B O38B 11.2(15) . .
C33B C34B C37B O38B -171.0(9) . .
C35C C34C C37C O38C 170(2) . .
C33C C34C C37C O38C -2.2(17) . .
C35C C34C C37C O39C -15(3) . .
C33C C34C C37C O39C 173.0(11) . .
O39A C37A O38A Mn2 -5.1(9) . .
C34A C37A O38A Mn2 170.9(9) . .
O39B C37B O38B Mn4 -9.1(9) . .
C34B C37B O38B Mn4 169.9(8) . .
O39C C37C O38C Mn2 -2.6(15) . 2_665
C34C C37C O38C Mn2 172.1(7) . 2_665
O38A C37A O39A Mn1 -114.6(9) . .
C34A C37A O39A Mn1 69.0(10) . .
O38A C37A O39A Mn2 5.5(9) . .
C34A C37A O39A Mn2 -170.8(7) . .
O38B C37B O39B Mn4 10.1(10) . .
C34B C37B O39B Mn4 -168.9(8) . .
O38B C37B O39B Mn3 -116.5(9) . .
C34B C37B O39B Mn3 64.5(13) . .
O38C C37C O39C Mn1 17(2) . .
C34C C37C O39C Mn1 -158.1(9) . .
C25A C24A C41A C42A 128.2(12) . .
C23A C24A C41A C42A -37.1(16) . .
C25A C24A C41A C46A -53.5(14) . .
C23A C24A C41A C46A 141.2(10) . .
C23B C24B C41B C42B 141.2(12) . .
C25B C24B C41B C42B -40.7(16) . .
C23B C24B C41B C46B -43.6(18) . .
C25B C24B C41B C46B 134.5(11) . .
C25C C24C C41C C46C 71(2) . .
C23C C24C C41C C46C -111.5(16) . .
C25C C24C C41C C42C -108.2(19) . .
C23C C24C C41C C42C 70(2) . .
C46A C41A C42A C43A 2.0(15) . .
C24A C41A C42A C43A -179.8(10) . .
C24B C41B C42B C43B 176.8(10) . .
C46B C41B C42B C43B 1.3(15) . .
C46C C41C C42C C43C -7(3) . .
C24C C41C C42C C43C 172(2) . .
C41A C42A C43A C44A 2.9(16) . .
C41B C42B C43B C44B -1.8(15) . .
C41C C42C C43C C44C 6(3) . .
C42A C43A C44A C45A -3.0(15) . .
C42A C43A C44A C47A 171.7(9) . .
C42B C43B C44B C45B 1.2(13) . .
C42B C43B C44B C47B -176.4(8) . .
C42C C43C C44C C45C 1(3) . .
C42C C43C C44C C47C 172.2(17) . .
C43A C44A C45A C46A -1.8(15) . .
C47A C44A C45A C46A -176.1(9) . .
C43B C44B C45B C46B -0.3(15) . .
C47B C44B C45B C46B 177.2(9) . .
C47C C44C C45C C46C -177.5(11) . .
C43C C44C C45C C46C -6(2) . .
C44A C45A C46A C41A 6.4(15) . .
C42A C41A C46A C45A -6.3(14) . .
C24A C41A C46A C45A 175.4(9) . .
C44B C45B C46B C41B -0.2(16) . .
C42B C41B C46B C45B -0.3(14) . .
C24B C41B C46B C45B -175.7(10) . .
C42C C41C C46C C45C 2(2) . .
C24C C41C C46C C45C -177.2(14) . .
C44C C45C C46C C41C 5(2) . .
C43A C44A C47A O48A 26.3(14) . .
C45A C44A C47A O48A -159.6(10) . .
C43A C44A C47A O49A -165.8(10) . .
C45A C44A C47A O49A 8.3(15) . .
C45B C44B C47B O48B -162.5(10) . .
C43B C44B C47B O48B 15.0(14) . .
C45B C44B C47B O49B 19.3(13) . .
C43B C44B C47B O49B -163.1(8) . .
C45C C44C C47C O49C 20.1(16) . .
C43C C44C C47C O49C -150.9(16) . .
C45C C44C C47C O48C -162.2(11) . .
C43C C44C C47C O48C 26.8(19) . .
O49A C47A O48A Mn1 8.0(18) . 1_665
C44A C47A O48A Mn1 175.2(7) . 1_665
O49B C47B O48B Mn4 -14.0(14) . 1_445
C44B C47B O48B Mn4 167.9(6) . 1_445
O49C C47C O48C Mn3 -22.2(17) . .
C44C C47C O48C Mn3 160.2(8) . .
O48A C47A O49A Mn2 -20.5(16) . 1_665
C44A C47A O49A Mn2 172.7(6) . 1_665
O48B C47B O49B Mn3 -2.2(15) . 1_445
C44B C47B O49B Mn3 176.1(6) . 1_445
O48C C47C O49C Mn4 3.5(13) . .
C44C C47C O49C Mn4 -178.9(6) . .
C64 O60 C61 C62 32.3(16) . .
O60 C61 C62 C63 -37.3(15) . .
C61 C62 C63 C64 27.1(14) . .
C61 O60 C64 C63 -14.4(15) . .
C62 C63 C64 O60 -8.3(14) . .
C69 O65 C66 C67 -9.7(14) . .
O65 C66 C67 C68 -11.3(14) . .
C66 C67 C68 C69 30.2(15) . .
C67 C68 C69 O65 -36.9(14) . .
C66 O65 C69 C68 30.4(14) . .
C74 O70 C71 C72 18(3) . .
O70 C71 C72 C73 -11(3) . .
C71 C72 C73 C74 2(3) . .
C71 O70 C74 C73 -15(3) . .
C72 C73 C74 O70 8(3) . .
C79 O75 C76 C77 30(3) . .
O75 C76 C77 C78 -34(2) . .
C76 C77 C78 C79 28(2) . .
C76 O75 C79 C78 -13(2) . .
C77 C78 C79 O75 -10(2) . .

loop_
_platon_squeeze_void_nr
_platon_squeeze_void_average_x
_platon_squeeze_void_average_y
_platon_squeeze_void_average_z
_platon_squeeze_void_volume
_platon_squeeze_void_count_electrons
_platon_squeeze_void_content
1 0.468 0.485 0.228 674 239 ' '
2 0.532 0.131 0.772 674 234 ' '
